data_2015670
loop_
_publ_author_name
'Lemmerer, Andreas'
'Billing, David G.'

_publ_section_title
;
 Two packing motifs based upon chains of edge-sharing PbI~6~ octahedra
;
_journal_coeditor_code AV3041
_journal_issue 12
_journal_name_full 'Acta Crystallographica Section C'
_journal_page_first m597
_journal_page_last m601
_journal_paper_doi 10.1107/S0108270106039746
_journal_volume 62
_journal_year 2006
_chemical_formula_iupac '(C6 H10 N2) [Pb I4] , 2H2 O'
_chemical_formula_moiety 'C6 H10 N2 2+ , I4 Pb 2- , 2H2 O'
_chemical_formula_sum 'C6 H14 I4 N2 O2 Pb'
_chemical_formula_weight 860.98
_chemical_name_systematic
;
catena-poly[p-phenylenediammonium [[diiodolead(II)]-di-\m-iodo] dihydrate]
;
_space_group_IT_number 58
_symmetry_cell_setting orthorhombic
_symmetry_space_group_name_Hall '-P 2 2n'
_symmetry_space_group_name_H-M 'P n n m'
_audit_creation_method 'WinGX routine CIF_UPDATE'
_cell_angle_alpha 90
_cell_angle_beta 90
_cell_angle_gamma 90
_cell_formula_units_Z 2
_cell_length_a 12.952(3)
_cell_length_b 14.489(3)
_cell_length_c 4.5851(10)
_cell_measurement_reflns_used 886
_cell_measurement_temperature 173(2)
_cell_measurement_theta_max 28.262
_cell_measurement_theta_min 2.8115
_cell_volume 860.4(3)
_computing_cell_refinement 'SAINT-Plus (Bruker, 1999)'
_computing_data_collection 'SMART-NT (Bruker, 1998)'
_computing_data_reduction SAINT-Plus
_computing_molecular_graphics
;
ORTEP-3 for Windows (Farrugia, 1997) and DIAMOND (Brandenburg,
2001)
;
_computing_publication_material 'WinGX (Farrugia, 1999) and PLATON (Spek, 2003)'
_computing_structure_refinement 'SHELXL97 (Sheldrick, 1997)'
_computing_structure_solution 'SHELXS97 (Sheldrick, 1997)'
_diffrn_measured_fraction_theta_full 0.999
_diffrn_measured_fraction_theta_max 0.999
_diffrn_measurement_device_type 'Bruker SMART CCD area-detector'
_diffrn_measurement_method '\f and \w'
_diffrn_radiation_type MoK\a
_diffrn_radiation_wavelength 0.71073
_diffrn_reflns_av_R_equivalents 0.0561
_diffrn_reflns_limit_h_max 16
_diffrn_reflns_limit_h_min -17
_diffrn_reflns_limit_k_max 10
_diffrn_reflns_limit_k_min -19
_diffrn_reflns_limit_l_max 6
_diffrn_reflns_limit_l_min -5
_diffrn_reflns_number 5460
_diffrn_reflns_theta_full 28
_diffrn_reflns_theta_max 28
_diffrn_reflns_theta_min 2.11
_exptl_absorpt_coefficient_mu 16.968
_exptl_absorpt_correction_T_max 0.0587
_exptl_absorpt_correction_T_min 0.0121
_exptl_absorpt_correction_type integration
_exptl_absorpt_process_details '(XPREP in SAINT-Plus; Bruker, 1999)'
_exptl_crystal_colour brown
_exptl_crystal_density_diffrn 3.323
_exptl_crystal_density_method 'not measured'
_exptl_crystal_description polyhedral
_exptl_crystal_F_000 748
_exptl_crystal_size_max 0.5
_exptl_crystal_size_mid 0.37
_exptl_crystal_size_min 0.3
_refine_diff_density_max 2.363
_refine_diff_density_min -1.021
_refine_ls_extinction_coef 0.0204(9)
_refine_ls_extinction_expression Fc^*^=kFc[1+0.001xFc^2^\l^3^/sin(2\q)]^-1/4^
_refine_ls_extinction_method 'SHELXL97 (Sheldrick, 1997)'
_refine_ls_goodness_of_fit_ref 1.114
_refine_ls_hydrogen_treatment constr
_refine_ls_matrix_type full
_refine_ls_number_parameters 49
_refine_ls_number_reflns 1168
_refine_ls_number_restraints 24
_refine_ls_restrained_S_all 1.115
_refine_ls_R_factor_gt 0.0319
_refine_ls_shift/su_max 0.001
_refine_ls_structure_factor_coef Fsqd
_refine_ls_weighting_details 'calc w = 1/[\s^2^(Fo^2^)+(0.0479P)^2^+2.0341P] where P=(Fo^2^+2Fc^2^)/3'
_refine_ls_weighting_scheme calc
_refine_ls_wR_factor_ref 0.0814
_reflns_number_gt 1095
_reflns_number_total 1168
_reflns_threshold_expression I>2\s(I)
_cod_data_source_file av3041.cif
_cod_data_source_block I
_cod_depositor_comments
;
The following automatic conversions were performed:
'_symmetry_cell_setting' value 'Orthorhombic' changed to 'orthorhombic'
according to '/home/saulius/struct/CIF-dictionaries/cif_core.dic'
dictionary named 'cif_core.dic' version 2.4.1 from 2010-06-29.

Automatic conversion script
Id: cif_fix_enum 1527 2010-12-29 10:47:43Z saulius 

The following automatic conversions were performed:

'_symmetry_cell_setting' value 'Orthorhombic' changed to
'orthorhombic' according to
/home/saulius/struct/CIF-dictionaries/cif_core.dic dictionary named
'cif_core.dic' version 2.4.1 from 2010-06-29.

Automatic conversion script
Id: cif_fix_values 1715 2011-07-08 13:25:40Z adriana 
;
_cod_database_code 2015670
_cod_database_fobs_code 2015670

loop_
_symmetry_equiv_pos_as_xyz
'x, y, z'
'-x, -y, z'
'x+1/2, -y+1/2, -z+1/2'
'-x+1/2, y+1/2, -z+1/2'
'-x, -y, -z'
'x, y, -z'
'-x-1/2, y-1/2, z-1/2'
'x-1/2, -y-1/2, z-1/2'

loop_
_atom_site_type_symbol
_atom_site_label
_atom_site_fract_x
_atom_site_fract_y
_atom_site_fract_z
_atom_site_U_iso_or_equiv
_atom_site_adp_type
_atom_site_calc_flag
_atom_site_refinement_flags
_atom_site_occupancy
C C1 0.5305(8) 0.4084(7) 0.5 0.0350(19) Uani d SU 1
C C2 0.4274(9) 0.4319(9) 0.5 0.065(4) Uani d SU 1
H H2 0.3764 0.3848 0.5 0.078 Uiso calc SR 1
C C3 0.6018(9) 0.4776(8) 0.5 0.055(3) Uani d SU 1
H H3 0.6732 0.4626 0.5 0.066 Uiso calc SR 1
N N1 0.5624(7) 0.3125(5) 0.5 0.0338(16) Uani d SU 1
H H1A 0.6154 0.3047 0.6279 0.051 Uiso calc PR 0.5
H H1B 0.5835 0.2963 0.3178 0.051 Uiso calc PR 0.5
H H1C 0.5083 0.2763 0.5543 0.051 Uiso calc PR 0.5
O O1 0.6784(6) 0.2750(6) 0 0.0494(19) Uani d S 1
H H6 0.7047 0.2137 0 0.059 Uiso d SR 1
H H7 0.6049 0.273 0 0.059 Uiso d SR 1
Pb Pb1 0.5 0 0 0.02409(18) Uani d S 1
I I1 0.39010(4) 0.19700(4) 0 0.0267(2) Uani d S 1
I I2 0.65935(4) 0.06905(4) 0.5 0.0279(2) Uani d S 1

loop_
_atom_site_aniso_label
_atom_site_aniso_U_11
_atom_site_aniso_U_22
_atom_site_aniso_U_33
_atom_site_aniso_U_12
_atom_site_aniso_U_13
_atom_site_aniso_U_23
C1 0.031(4) 0.034(4) 0.040(5) -0.008(3) 0 0
C2 0.030(4) 0.039(5) 0.126(11) -0.009(3) 0 0
C3 0.031(4) 0.032(4) 0.102(10) -0.009(4) 0 0
N1 0.038(4) 0.033(3) 0.030(4) -0.008(3) 0 0
O1 0.041(4) 0.064(5) 0.043(4) 0.009(4) 0 0
Pb1 0.0249(3) 0.0239(3) 0.0235(3) 0.00054(15) 0 0
I1 0.0266(3) 0.0258(3) 0.0278(3) 0.00395(19) 0 0
I2 0.0257(3) 0.0312(3) 0.0268(3) -0.0036(2) 0 0

loop_
_atom_type_symbol
_atom_type_description
_atom_type_scat_dispersion_real
_atom_type_scat_dispersion_imag
_atom_type_scat_source
C C 0.0033 0.0016 'International Tables Vol C Tables 4.2.6.8 and 6.1.1.4'
H H 0 0 'International Tables Vol C Tables 4.2.6.8 and 6.1.1.4'
N N 0.0061 0.0033 'International Tables Vol C Tables 4.2.6.8 and 6.1.1.4'
O O 0.0106 0.006 'International Tables Vol C Tables 4.2.6.8 and 6.1.1.4'
I I -0.4742 1.8119 'International Tables Vol C Tables 4.2.6.8 and 6.1.1.4'
Pb Pb -3.3944 10.1111 'International Tables Vol C Tables 4.2.6.8 and 6.1.1.4'

loop_
_geom_angle_atom_site_label_1
_geom_angle_atom_site_label_2
_geom_angle_atom_site_label_3
_geom_angle_site_symmetry_1
_geom_angle_site_symmetry_3
_geom_angle
_geom_angle_publ_flag
C3 C1 C2 . . 118.4(10) ?
C3 C1 N1 . . 120.8(10) ?
C2 C1 N1 . . 120.8(9) ?
C3 C2 C1 5_666 . 120.4(10) ?
C3 C2 H2 5_666 . 119.8 ?
C1 C2 H2 . . 119.8 ?
C1 C3 C2 . 5_666 121.3(11) ?
C1 C3 H3 . . 119.4 ?
C2 C3 H3 5_666 . 119.4 ?
C1 N1 H1A . . 109.5 ?
C1 N1 H1B . . 109.5 ?
H1A N1 H1B . . 109.5 ?
C1 N1 H1C . . 109.5 ?
H1A N1 H1C . . 109.5 ?
H1B N1 H1C . . 109.5 ?
H6 O1 H7 . . 109.3 ?
I1 Pb1 I2 . 5_655 89.543(17) y
I1 Pb1 I2 5_655 5_655 90.457(17) y
I1 Pb1 I2 . . 90.457(17) ?
I1 Pb1 I2 5_655 . 89.543(17) ?
I1 Pb1 I2 . 5_656 89.543(17) ?
I1 Pb1 I2 5_655 5_656 90.457(17) ?
I1 Pb1 I2 . 1_554 90.457(17) ?
I1 Pb1 I2 5_655 1_554 89.543(17) ?

loop_
_geom_bond_atom_site_label_1
_geom_bond_atom_site_label_2
_geom_bond_site_symmetry_2
_geom_bond_distance
_geom_bond_publ_flag
C1 C3 . 1.362(14) ?
C1 C2 . 1.378(16) ?
C1 N1 . 1.450(13) ?
C2 C3 5_666 1.365(17) ?
C2 H2 . 0.95 ?
C3 C2 5_666 1.365(17) ?
C3 H3 . 0.95 ?
N1 H1A . 0.91 ?
N1 H1B . 0.91 ?
N1 H1C . 0.91 ?
O1 H6 . 0.9516 ?
O1 H7 . 0.9516 ?
Pb1 I1 . 3.1895(8) y
Pb1 I1 5_655 3.1895(8) ?
Pb1 I2 5_655 3.2429(6) ?
Pb1 I2 . 3.2429(6) y
Pb1 I2 5_656 3.2429(6) ?
Pb1 I2 1_554 3.2429(6) ?
I2 Pb1 1_556 3.2429(6) ?

loop_
_geom_hbond_atom_site_label_D
_geom_hbond_atom_site_label_H
_geom_hbond_atom_site_label_A
_geom_hbond_site_symmetry_A
_geom_hbond_distance_DH
_geom_hbond_distance_HA
_geom_hbond_distance_DA
_geom_hbond_angle_DHA
N1 H1C I1 . 0.91 3.18 3.611(6) 111
N1 H1A O1 1_556 0.91 1.94 2.794(7) 156
N1 H1B O1 . 0.91 1.93 2.794(7) 158
O1 H6 I2 1_554 0.95 3.16 3.771(7) 124
O1 H7 I1 . 0.95 2.99 3.901(8) 160

loop_
_geom_torsion_atom_site_label_1
_geom_torsion_atom_site_label_2
_geom_torsion_atom_site_label_3
_geom_torsion_atom_site_label_4
_geom_torsion_site_symmetry_1
_geom_torsion_site_symmetry_4
_geom_torsion
C3 C1 C2 C3 . 5_666 0
N1 C1 C2 C3 . 5_666 180
C2 C1 C3 C2 . 5_666 0
N1 C1 C3 C2 . 5_666 180
I1 Pb1 I2 Pb1 . 1_556 89.543(17)
I1 Pb1 I2 Pb1 5_655 1_556 -90.457(16)
I2 Pb1 I2 Pb1 5_656 1_556 0
I2 Pb1 I2 Pb1 1_554 1_556 180
